data_7220082
loop_
_publ_author_name
'Zhang, Qing'
'Chen, Xu-Lin'
'Chen, Jun'
'Wu, Xiao-Yuan'
'Yu, Rong-Min'
'Lu, Can-Zhong'

_publ_section_title
;
 Four highly efficient cuprous complexes and their applications in
 solution-processed organic light-emitting diodes
;
_journal_name_full 'RSC Adv.'
_journal_paper_doi 10.1039/C5RA04591F
_journal_year 2015
_chemical_formula_moiety 'C51 H41 B Cu F4 N3 O P2'
_chemical_formula_sum 'C51 H41 B Cu F4 N3 O P2'
_chemical_formula_weight 924.16
_chemical_name_systematic
; 
 ? 
;
_space_group_IT_number 15
_symmetry_cell_setting monoclinic
_symmetry_space_group_name_Hall '-C 2yc'
_symmetry_space_group_name_H-M 'C 1 2/c 1'
_atom_sites_solution_hydrogens geom
_atom_sites_solution_primary direct
_atom_sites_solution_secondary difmap
_audit_creation_method SHELXL-97
_audit_update_record
;
2014-12-26 deposited with the CCDC.
2015-04-07 downloaded from the CCDC.
;
_cell_angle_alpha 90.00
_cell_angle_beta 97.376(4)
_cell_angle_gamma 90.00
_cell_formula_units_Z 8
_cell_length_a 22.372(5)
_cell_length_b 19.795(4)
_cell_length_c 21.048(5)
_cell_measurement_reflns_used 13223
_cell_measurement_temperature 293(2)
_cell_measurement_theta_max 27.5826
_cell_measurement_theta_min 2.1868
_cell_volume 9244(4)
_computing_cell_refinement 'CrystalClear (Rigaku Inc., 2008)'
_computing_data_collection 'CrystalClear (Rigaku Inc., 2008)'
_computing_data_reduction 'CrystalClear (Rigaku Inc., 2008)'
_computing_publication_material 'SHELXL-97 (Sheldrick, 1997)'
_computing_structure_refinement 'SHELXL-97 (Sheldrick, 1997)'
_computing_structure_solution 'SHELXS-97 (Sheldrick, 1990)'
_diffrn_ambient_temperature 293(2)
_diffrn_detector_area_resol_mean 28.5714
_diffrn_measured_fraction_theta_full 0.990
_diffrn_measured_fraction_theta_max 0.990
_diffrn_measurement_device_type 'Saturn724+ (2x2 bin mode)'
_diffrn_measurement_method CCD_Profile_fitting
_diffrn_radiation_monochromator graphite
_diffrn_radiation_source 'fine-focus sealed tube'
_diffrn_radiation_type MoK\a
_diffrn_radiation_wavelength 0.71073
_diffrn_reflns_av_R_equivalents 0.0268
_diffrn_reflns_av_sigmaI/netI 0.0248
_diffrn_reflns_limit_h_max 29
_diffrn_reflns_limit_h_min -29
_diffrn_reflns_limit_k_max 25
_diffrn_reflns_limit_k_min -25
_diffrn_reflns_limit_l_max 27
_diffrn_reflns_limit_l_min -27
_diffrn_reflns_number 36465
_diffrn_reflns_theta_full 27.52
_diffrn_reflns_theta_max 27.52
_diffrn_reflns_theta_min 2.28
_exptl_absorpt_coefficient_mu 0.599
_exptl_absorpt_correction_T_max 1.0000
_exptl_absorpt_correction_T_min 0.6989
_exptl_absorpt_correction_type multi-scan
_exptl_absorpt_process_details 'Sphere (Rigaku CrystalClear)'
_exptl_crystal_colour colourless
_exptl_crystal_density_diffrn 1.328
_exptl_crystal_density_meas ?
_exptl_crystal_density_method 'not measured'
_exptl_crystal_description Block
_exptl_crystal_F_000 3808
_exptl_crystal_size_max 0.28
_exptl_crystal_size_mid 0.25
_exptl_crystal_size_min 0.21
_refine_diff_density_max 1.749
_refine_diff_density_min -0.442
_refine_diff_density_rms 0.088
_refine_ls_extinction_method none
_refine_ls_goodness_of_fit_ref 1.078
_refine_ls_hydrogen_treatment mixed
_refine_ls_matrix_type full
_refine_ls_number_parameters 568
_refine_ls_number_reflns 10543
_refine_ls_number_restraints 0
_refine_ls_restrained_S_all 1.078
_refine_ls_R_factor_all 0.0705
_refine_ls_R_factor_gt 0.0651
_refine_ls_shift/su_max 0.001
_refine_ls_shift/su_mean 0.000
_refine_ls_structure_factor_coef Fsqd
_refine_ls_weighting_details 'calc w=1/[\s^2^(Fo^2^)+(0.1353P)^2^+6.8726P] where P=(Fo^2^+2Fc^2^)/3'
_refine_ls_weighting_scheme calc
_refine_ls_wR_factor_gt 0.2061
_refine_ls_wR_factor_ref 0.2128
_reflns_number_gt 9537
_reflns_number_total 10543
_reflns_threshold_expression >2sigma(I)
_cod_data_source_file c5ra04591f2.cif
_cod_data_source_block 2
_cod_depositor_comments
;
The following automatic conversions were performed:

'_exptl_absorpt_correction_type' value 'Multi-scan' changed to
'multi-scan' according to
/usr/data/users/saulius/crontab/automatic-downloads/rss-feeds/RSC/lib/dictionaries/cif_core.dic
dictionary named 'cif_core.dic' version 2.4.2 from 2011-04-26.

'_exptl_crystal_density_meas' value 'not measured' was changed to '?'
- the value is perceived as not measured.

Automatic conversion script
Id: cif_fix_values 3143 2015-03-26 13:38:13Z robertas 
;
_cod_original_sg_symbol_H-M C2/c
_cod_database_code 7220082

loop_
_symmetry_equiv_pos_as_xyz
'x, y, z'
'-x, y, -z+1/2'
'x+1/2, y+1/2, z'
'-x+1/2, y+1/2, -z+1/2'
'-x, -y, -z'
'x, -y, z-1/2'
'-x+1/2, -y+1/2, -z'
'x+1/2, -y+1/2, z-1/2'

loop_
_atom_site_label
_atom_site_type_symbol
_atom_site_fract_x
_atom_site_fract_y
_atom_site_fract_z
_atom_site_U_iso_or_equiv
_atom_site_adp_type
_atom_site_occupancy
_atom_site_symmetry_multiplicity
_atom_site_calc_flag
_atom_site_refinement_flags
Cu1 Cu 0.250895(15) 0.022880(17) 0.198705(16) 0.04397(14) Uani 1 1 d .
O1 O 0.13110(9) 0.10009(10) 0.17030(9) 0.0477(4) Uani 1 1 d .
N2 N 0.33120(12) -0.02836(12) 0.18929(13) 0.0486(5) Uani 1 1 d .
B1 B -0.0519(3) 0.2851(3) 0.0237(3) 0.0926(17) Uani 1 1 d .
F1 F -0.0298(4) 0.3306(5) -0.0076(4) 0.305(5) Uani 1 1 d .
P2 P 0.26214(3) 0.13606(4) 0.19461(3) 0.04196(18) Uani 1 1 d .
N1 N 0.38894(12) -0.03044(15) 0.21648(16) 0.0617(7) Uani 1 1 d .
F2 F -0.0356(2) 0.2246(3) 0.0037(3) 0.205(3) Uani 1 1 d .
P1 P 0.17807(3) -0.00663(4) 0.25805(3) 0.04458(19) Uani 1 1 d .
N3 N 0.22944(12) -0.02011(13) 0.10711(12) 0.0499(6) Uani 1 1 d .
F3 F -0.11098(18) 0.2923(3) 0.0232(2) 0.188(3) Uani 1 1 d .
F4 F -0.02597(18) 0.2883(2) 0.08468(17) 0.1354(13) Uani 1 1 d .
C5 C 0.26002(14) 0.18002(15) 0.26988(14) 0.0484(6) Uani 1 1 d .
C6 C 0.11758(12) 0.11495(15) 0.23174(13) 0.0455(6) Uani 1 1 d .
C7 C 0.33251(13) 0.16526(15) 0.16861(14) 0.0495(6) Uani 1 1 d .
C9 C 0.20442(13) 0.17761(14) 0.13791(13) 0.0456(6) Uani 1 1 d .
C10 C 0.13443(13) 0.06663(15) 0.27880(14) 0.0459(6) Uani 1 1 d .
C11 C 0.12146(15) -0.06076(16) 0.21311(15) 0.0553(7) Uani 1 1 d .
C12 C 0.10033(15) 0.18019(18) 0.08795(16) 0.0582(8) Uani 1 1 d .
H12A H 0.0611 0.1637 0.0851 0.070 Uiso 1 1 calc R
C13 C 0.14519(13) 0.15398(15) 0.13208(13) 0.0465(6) Uani 1 1 d .
C14 C 0.17271(18) 0.25620(18) 0.05251(16) 0.0633(8) Uani 1 1 d .
H14A H 0.1819 0.2909 0.0256 0.076 Uiso 1 1 calc R
C15 C 0.17549(18) -0.02269(18) 0.07173(16) 0.0619(8) Uani 1 1 d .
H15A H 0.1444 0.0033 0.0843 0.074 Uiso 1 1 calc R
C16 C 0.11944(16) 0.07811(19) 0.33981(16) 0.0596(8) Uani 1 1 d .
H16A H 0.1291 0.0461 0.3718 0.071 Uiso 1 1 calc R
C17 C 0.21758(16) 0.22970(16) 0.09714(15) 0.0556(7) Uani 1 1 d .
H17A H 0.2566 0.2467 0.0999 0.067 Uiso 1 1 calc R
C18 C 0.08737(15) 0.17335(19) 0.24459(17) 0.0605(8) Uani 1 1 d .
H18A H 0.0762 0.2048 0.2124 0.073 Uiso 1 1 calc R
C19 C 0.19589(15) -0.04877(16) 0.33513(15) 0.0545(7) Uani 1 1 d .
C21 C 0.08989(19) 0.1374(2) 0.35353(18) 0.0709(10) Uani 1 1 d .
H21A H 0.0809 0.1452 0.3948 0.085 Uiso 1 1 calc R
C22 C 0.27457(16) -0.05739(16) 0.08838(14) 0.0554(7) Uani 1 1 d .
C23 C 0.40602(15) -0.01314(19) 0.2828(2) 0.0635(9) Uani 1 1 d .
C24 C 0.1403(2) -0.12088(18) 0.1887(2) 0.0739(10) Uani 1 1 d .
H24A H 0.1801 -0.1346 0.1988 0.089 Uiso 1 1 calc R
C25 C 0.35348(16) 0.13047(19) 0.11850(17) 0.0607(8) Uani 1 1 d .
H25A H 0.3314 0.0945 0.0992 0.073 Uiso 1 1 calc R
C26 C 0.07405(18) 0.1842(2) 0.30625(19) 0.0689(9) Uani 1 1 d .
H26A H 0.0542 0.2236 0.3157 0.083 Uiso 1 1 calc R
C28 C 0.22705(19) 0.23735(19) 0.27732(19) 0.0705(9) Uani 1 1 d .
H28A H 0.2040 0.2568 0.2421 0.085 Uiso 1 1 calc R
C31 C 0.29456(17) 0.1526(2) 0.32413(15) 0.0637(8) Uani 1 1 d .
H31A H 0.3160 0.1128 0.3204 0.076 Uiso 1 1 calc R
C32 C 0.11487(17) 0.23181(19) 0.04764(16) 0.0632(8) Uani 1 1 d .
H32A H 0.0853 0.2498 0.0173 0.076 Uiso 1 1 calc R
C33 C 0.4404(3) 0.0206(4) 0.4081(3) 0.116(2) Uani 1 1 d .
H33A H 0.4516 0.0318 0.4509 0.139 Uiso 1 1 calc R
C34 C 0.36657(17) 0.21784(19) 0.1980(2) 0.0664(9) Uani 1 1 d .
H34A H 0.3531 0.2414 0.2316 0.080 Uiso 1 1 calc R
C35 C 0.1565(2) -0.0945(2) 0.3585(2) 0.0743(10) Uani 1 1 d .
H35A H 0.1211 -0.1071 0.3332 0.089 Uiso 1 1 calc R
C36 C 0.40725(18) 0.1493(2) 0.0972(2) 0.0770(11) Uani 1 1 d .
H36A H 0.4208 0.1265 0.0631 0.092 Uiso 1 1 calc R
C37 C 0.33110(16) -0.05420(17) 0.13029(16) 0.0565(7) Uani 1 1 d .
C38 C 0.2663(2) -0.0977(2) 0.03379(17) 0.0747(11) Uani 1 1 d .
H38A H 0.2981 -0.1228 0.0216 0.090 Uiso 1 1 calc R
C40 C 0.44042(18) 0.2016(2) 0.1263(3) 0.0839(13) Uani 1 1 d .
H40A H 0.4763 0.2143 0.1118 0.101 Uiso 1 1 calc R
C42 C 0.1703(3) -0.1212(2) 0.4199(2) 0.0895(14) Uani 1 1 d .
H42A H 0.1438 -0.1513 0.4356 0.107 Uiso 1 1 calc R
C43 C 0.1001(3) -0.1613(2) 0.1490(2) 0.0909(14) Uani 1 1 d .
H43A H 0.1131 -0.2014 0.1323 0.109 Uiso 1 1 calc R
C44 C 0.2219(3) -0.1036(2) 0.4569(2) 0.0890(14) Uani 1 1 d .
H44A H 0.2303 -0.1214 0.4980 0.107 Uiso 1 1 calc R
C46 C 0.1637(2) -0.0621(2) 0.01739(18) 0.0787(11) Uani 1 1 d .
H46A H 0.1254 -0.0633 -0.0057 0.094 Uiso 1 1 calc R
C48 C 0.4399(3) 0.0684(3) 0.3629(4) 0.117(2) Uani 1 1 d .
H48A H 0.4502 0.1126 0.3749 0.140 Uiso 1 1 calc R
C49 C 0.2491(2) -0.0334(2) 0.37277(19) 0.0716(10) Uani 1 1 d .
H49A H 0.2768 -0.0051 0.3568 0.086 Uiso 1 1 calc R
C50 C 0.4239(2) 0.0527(2) 0.2973(3) 0.0923(15) Uani 1 1 d .
H50A H 0.4254 0.0850 0.2654 0.111 Uiso 1 1 calc R
C51 C 0.42491(19) -0.0575(3) 0.1764(2) 0.0947(15) Uani 1 1 d .
H51A H 0.4663 -0.0642 0.1853 0.114 Uiso 1 1 calc R
C52 C 0.2104(2) -0.0997(2) -0.00184(19) 0.0844(13) Uani 1 1 d .
H52A H 0.2040 -0.1261 -0.0386 0.101 Uiso 1 1 calc R
C53 C 0.42098(19) 0.2351(2) 0.1767(3) 0.0855(13) Uani 1 1 d .
H53A H 0.4443 0.2698 0.1969 0.103 Uiso 1 1 calc R
C54 C 0.3903(2) -0.0732(3) 0.1212(2) 0.0902(14) Uani 1 1 d .
H54A H 0.4028 -0.0924 0.0848 0.108 Uiso 1 1 calc R
C57 C 0.06174(18) -0.0419(3) 0.1976(2) 0.0831(13) Uani 1 1 d .
H57A H 0.0481 -0.0018 0.2135 0.100 Uiso 1 1 calc R
C58 C 0.2622(3) -0.0598(3) 0.4346(2) 0.0915(14) Uani 1 1 d .
H58A H 0.2976 -0.0478 0.4603 0.110 Uiso 1 1 calc R
C59 C 0.3865(4) -0.1329(3) 0.3130(3) 0.145(3) Uani 1 1 d .
H59A H 0.3748 -0.1368 0.2677 0.217 Uiso 1 1 calc R
H59B H 0.3528 -0.1440 0.3351 0.217 Uiso 1 1 calc R
H59C H 0.4191 -0.1634 0.3260 0.217 Uiso 1 1 calc R
C60 C 0.4247(3) -0.0438(4) 0.3922(3) 0.1103(18) Uani 1 1 d .
H60A H 0.4263 -0.0764 0.4243 0.132 Uiso 1 1 calc R
C61 C 0.0227(2) -0.0821(3) 0.1590(3) 0.117(2) Uani 1 1 d .
H61A H -0.0173 -0.0688 0.1490 0.141 Uiso 1 1 calc R
C62 C 0.0415(3) -0.1415(3) 0.1348(3) 0.1066(18) Uani 1 1 d .
H62A H 0.0143 -0.1682 0.1087 0.128 Uiso 1 1 calc R
C63 C 0.2283(3) 0.2665(3) 0.3382(3) 0.0985(16) Uani 1 1 d .
H63A H 0.2049 0.3044 0.3438 0.118 Uiso 1 1 calc R
C64 C 0.2645(3) 0.2388(3) 0.3901(2) 0.0977(16) Uani 1 1 d .
H64A H 0.2659 0.2588 0.4303 0.117 Uiso 1 1 calc R
C65 C 0.2971(2) 0.1839(3) 0.38284(18) 0.0832(13) Uani 1 1 d .
H65A H 0.3219 0.1664 0.4178 0.100 Uiso 1 1 calc R
C66 C 0.4061(2) -0.0625(2) 0.3289(2) 0.0806(11) Uani 1 1 d .

loop_
_atom_site_aniso_label
_atom_site_aniso_U_11
_atom_site_aniso_U_22
_atom_site_aniso_U_33
_atom_site_aniso_U_23
_atom_site_aniso_U_13
_atom_site_aniso_U_12
Cu1 0.0470(2) 0.0404(2) 0.0462(2) -0.00094(13) 0.01266(15) 0.00030(13)
O1 0.0512(11) 0.0493(11) 0.0438(10) 0.0020(8) 0.0105(8) 0.0006(9)
N2 0.0481(13) 0.0442(13) 0.0549(14) 0.0024(10) 0.0119(10) 0.0029(10)
B1 0.099(4) 0.115(4) 0.067(3) 0.008(3) 0.023(3) 0.042(3)
F1 0.328(9) 0.328(9) 0.289(8) 0.230(8) 0.156(7) 0.082(8)
P2 0.0438(4) 0.0378(4) 0.0444(4) 0.0022(3) 0.0063(3) -0.0007(3)
N1 0.0432(13) 0.0684(18) 0.0741(18) -0.0025(14) 0.0095(12) 0.0047(12)
F2 0.145(4) 0.198(5) 0.265(6) -0.132(5) -0.001(4) 0.041(3)
P1 0.0503(4) 0.0422(4) 0.0434(4) 0.0015(3) 0.0142(3) -0.0011(3)
N3 0.0586(15) 0.0510(14) 0.0413(12) 0.0012(10) 0.0103(11) 0.0011(11)
F3 0.100(2) 0.307(7) 0.147(3) -0.082(4) -0.017(2) 0.081(3)
F4 0.126(3) 0.178(4) 0.100(2) 0.007(2) 0.009(2) 0.008(3)
C5 0.0526(15) 0.0461(15) 0.0471(14) -0.0020(12) 0.0078(11) -0.0068(12)
C6 0.0425(13) 0.0504(15) 0.0444(13) -0.0031(11) 0.0083(11) -0.0003(11)
C7 0.0481(14) 0.0471(15) 0.0534(15) 0.0096(12) 0.0073(12) 0.0006(12)
C9 0.0514(15) 0.0416(14) 0.0439(13) 0.0003(11) 0.0066(11) 0.0028(11)
C10 0.0449(14) 0.0485(15) 0.0453(14) -0.0031(11) 0.0093(11) -0.0008(11)
C11 0.0652(18) 0.0507(17) 0.0538(16) -0.0025(13) 0.0230(14) -0.0152(14)
C12 0.0508(16) 0.067(2) 0.0544(16) 0.0038(15) -0.0001(13) 0.0058(14)
C13 0.0536(15) 0.0453(15) 0.0408(12) 0.0031(11) 0.0067(11) 0.0047(12)
C14 0.081(2) 0.0559(18) 0.0533(17) 0.0161(14) 0.0111(15) 0.0105(16)
C15 0.069(2) 0.072(2) 0.0450(15) -0.0012(14) 0.0097(14) 0.0043(16)
C16 0.069(2) 0.066(2) 0.0464(15) -0.0017(14) 0.0158(14) 0.0074(16)
C17 0.0627(18) 0.0470(16) 0.0569(17) 0.0080(13) 0.0069(14) 0.0017(13)
C18 0.0566(17) 0.0628(19) 0.0638(19) 0.0051(15) 0.0145(14) 0.0140(15)
C19 0.0650(18) 0.0483(16) 0.0528(16) 0.0060(13) 0.0176(14) 0.0079(14)
C21 0.080(2) 0.081(3) 0.0550(18) -0.0109(17) 0.0202(17) 0.019(2)
C22 0.073(2) 0.0518(17) 0.0440(14) 0.0015(12) 0.0174(13) 0.0073(14)
C23 0.0410(15) 0.064(2) 0.083(2) -0.0121(17) -0.0002(15) 0.0012(14)
C24 0.101(3) 0.0462(18) 0.077(2) -0.0051(16) 0.018(2) -0.0050(18)
C25 0.0614(19) 0.0600(19) 0.0639(19) 0.0082(15) 0.0200(15) 0.0004(15)
C26 0.071(2) 0.069(2) 0.069(2) -0.0124(17) 0.0188(17) 0.0218(18)
C28 0.080(2) 0.059(2) 0.070(2) -0.0158(17) 0.0024(18) 0.0051(18)
C31 0.074(2) 0.067(2) 0.0495(16) 0.0077(15) 0.0049(15) -0.0075(17)
C32 0.071(2) 0.065(2) 0.0512(16) 0.0126(15) -0.0008(14) 0.0181(17)
C33 0.083(3) 0.157(7) 0.101(4) -0.044(4) -0.013(3) 0.009(4)
C34 0.0604(19) 0.059(2) 0.081(2) 0.0004(17) 0.0132(17) -0.0116(15)
C35 0.076(2) 0.078(2) 0.072(2) 0.028(2) 0.0240(19) 0.0034(19)
C36 0.072(2) 0.078(3) 0.088(3) 0.018(2) 0.040(2) 0.008(2)
C37 0.0636(18) 0.0515(17) 0.0577(17) -0.0007(14) 0.0196(14) 0.0082(14)
C38 0.099(3) 0.078(2) 0.0479(17) -0.0096(17) 0.0090(18) 0.028(2)
C40 0.057(2) 0.076(3) 0.124(4) 0.021(3) 0.032(2) -0.0011(19)
C42 0.106(3) 0.090(3) 0.079(3) 0.038(2) 0.033(3) 0.010(3)
C43 0.127(4) 0.062(2) 0.088(3) -0.019(2) 0.032(3) -0.028(3)
C44 0.132(4) 0.082(3) 0.057(2) 0.022(2) 0.025(2) 0.032(3)
C46 0.088(3) 0.095(3) 0.0496(18) -0.0055(19) -0.0056(18) 0.004(2)
C48 0.088(3) 0.097(4) 0.153(6) -0.059(4) -0.031(4) -0.004(3)
C49 0.080(3) 0.070(2) 0.064(2) 0.0144(18) 0.0060(18) -0.0034(19)
C50 0.073(3) 0.066(3) 0.130(4) -0.013(3) -0.015(3) 0.002(2)
C51 0.055(2) 0.139(4) 0.092(3) -0.023(3) 0.018(2) 0.023(3)
C52 0.114(3) 0.086(3) 0.0513(18) -0.0184(19) 0.001(2) 0.023(3)
C53 0.064(2) 0.071(3) 0.123(4) 0.008(2) 0.019(2) -0.0196(19)
C54 0.070(2) 0.114(4) 0.092(3) -0.020(3) 0.031(2) 0.023(2)
C57 0.055(2) 0.093(3) 0.106(3) -0.038(3) 0.027(2) -0.019(2)
C58 0.119(4) 0.086(3) 0.064(2) 0.013(2) -0.009(2) 0.014(3)
C59 0.221(9) 0.095(4) 0.118(5) 0.009(4) 0.021(5) -0.066(5)
C60 0.101(4) 0.146(5) 0.081(3) -0.009(3) 0.001(3) -0.013(4)
C61 0.068(3) 0.130(5) 0.156(5) -0.062(4) 0.021(3) -0.039(3)
C62 0.112(4) 0.102(4) 0.110(4) -0.033(3) 0.025(3) -0.057(3)
C63 0.120(4) 0.081(3) 0.098(3) -0.040(3) 0.023(3) 0.007(3)
C64 0.138(5) 0.097(4) 0.059(2) -0.024(2) 0.018(3) -0.026(3)
C65 0.103(3) 0.096(3) 0.0490(18) 0.0027(19) 0.0021(19) -0.030(3)
C66 0.083(3) 0.083(3) 0.075(2) -0.001(2) 0.009(2) -0.012(2)

loop_
_atom_type_symbol
_atom_type_description
_atom_type_scat_dispersion_real
_atom_type_scat_dispersion_imag
_atom_type_scat_source
C C 0.0033 0.0016 'International Tables Vol C Tables 4.2.6.8 and 6.1.1.4'
H H 0.0000 0.0000 'International Tables Vol C Tables 4.2.6.8 and 6.1.1.4'
B B 0.0013 0.0007 'International Tables Vol C Tables 4.2.6.8 and 6.1.1.4'
N N 0.0061 0.0033 'International Tables Vol C Tables 4.2.6.8 and 6.1.1.4'
O O 0.0106 0.0060 'International Tables Vol C Tables 4.2.6.8 and 6.1.1.4'
F F 0.0171 0.0103 'International Tables Vol C Tables 4.2.6.8 and 6.1.1.4'
P P 0.1023 0.0942 'International Tables Vol C Tables 4.2.6.8 and 6.1.1.4'
Cu Cu 0.3201 1.2651 'International Tables Vol C Tables 4.2.6.8 and 6.1.1.4'

loop_
_geom_angle_atom_site_label_1
_geom_angle_atom_site_label_2
_geom_angle_atom_site_label_3
_geom_angle
N2 Cu1 N3 79.34(10)
N2 Cu1 P1 128.08(7)
N3 Cu1 P1 107.86(8)
N2 Cu1 P2 112.08(7)
N3 Cu1 P2 112.31(7)
P1 Cu1 P2 111.74(3)
C13 O1 C6 117.7(2)
C37 N2 N1 105.6(3)
C37 N2 Cu1 111.9(2)
N1 N2 Cu1 139.8(2)
F1 B1 F3 112.2(6)
F1 B1 F2 109.6(7)
F3 B1 F2 114.0(7)
F1 B1 F4 108.5(8)
F3 B1 F4 108.1(4)
F2 B1 F4 104.0(5)
C5 P2 C7 103.30(14)
C5 P2 C9 104.94(14)
C7 P2 C9 103.00(13)
C5 P2 Cu1 115.30(10)
C7 P2 Cu1 115.48(10)
C9 P2 Cu1 113.38(9)
N2 N1 C51 111.3(3)
N2 N1 C23 121.7(3)
C51 N1 C23 126.5(3)
C19 P1 C11 104.50(15)
C19 P1 C10 102.27(14)
C11 P1 C10 103.44(15)
C19 P1 Cu1 121.40(11)
C11 P1 Cu1 111.56(10)
C10 P1 Cu1 111.85(10)
C15 N3 C22 118.2(3)
C15 N3 Cu1 127.5(2)
C22 N3 Cu1 113.4(2)
C28 C5 C31 118.3(3)
C28 C5 P2 124.8(3)
C31 C5 P2 116.9(3)
C18 C6 C10 121.9(3)
C18 C6 O1 121.8(3)
C10 C6 O1 116.3(2)
C34 C7 C25 119.3(3)
C34 C7 P2 123.3(3)
C25 C7 P2 117.3(2)
C13 C9 C17 117.8(3)
C13 C9 P2 119.2(2)
C17 C9 P2 122.9(2)
C16 C10 C6 118.0(3)
C16 C10 P1 123.4(2)
C6 C10 P1 118.5(2)
C24 C11 C57 118.3(4)
C24 C11 P1 118.2(3)
C57 C11 P1 123.2(3)
C13 C12 C32 118.7(3)
C13 C12 H12A 120.7
C32 C12 H12A 120.7
C12 C13 C9 122.3(3)
C12 C13 O1 118.5(3)
C9 C13 O1 119.2(2)
C32 C14 C17 120.7(3)
C32 C14 H14A 119.6
C17 C14 H14A 119.6
N3 C15 C46 123.1(4)
N3 C15 H15A 118.4
C46 C15 H15A 118.4
C10 C16 C21 120.4(3)
C10 C16 H16A 119.8
C21 C16 H16A 119.8
C14 C17 C9 120.3(3)
C14 C17 H17A 119.9
C9 C17 H17A 119.9
C6 C18 C26 118.8(3)
C6 C18 H18A 120.6
C26 C18 H18A 120.6
C49 C19 C35 118.6(3)
C49 C19 P1 119.1(3)
C35 C19 P1 122.3(3)
C26 C21 C16 120.2(3)
C26 C21 H21A 119.9
C16 C21 H21A 119.9
N3 C22 C38 122.0(3)
N3 C22 C37 115.2(3)
C38 C22 C37 122.7(3)
C66 C23 C50 122.5(4)
C66 C23 N1 119.4(3)
C50 C23 N1 118.1(4)
C11 C24 C43 120.7(5)
C11 C24 H24A 119.6
C43 C24 H24A 119.6
C36 C25 C7 120.2(4)
C36 C25 H25A 119.9
C7 C25 H25A 119.9
C21 C26 C18 120.5(3)
C21 C26 H26A 119.7
C18 C26 H26A 119.7
C5 C28 C63 119.8(4)
C5 C28 H28A 120.1
C63 C28 H28A 120.1
C65 C31 C5 120.8(4)
C65 C31 H31A 119.6
C5 C31 H31A 119.6
C14 C32 C12 120.3(3)
C14 C32 H32A 119.9
C12 C32 H32A 119.9
C48 C33 C60 120.8(6)
C48 C33 H33A 119.6
C60 C33 H33A 119.6
C7 C34 C53 119.6(4)
C7 C34 H34A 120.2
C53 C34 H34A 120.2
C42 C35 C19 119.9(4)
C42 C35 H35A 120.0
C19 C35 H35A 120.0
C40 C36 C25 120.0(4)
C40 C36 H36A 120.0
C25 C36 H36A 120.0
N2 C37 C54 109.6(3)
N2 C37 C22 118.5(3)
C54 C37 C22 131.8(3)
C52 C38 C22 118.8(4)
C52 C38 H38A 120.6
C22 C38 H38A 120.6
C53 C40 C36 120.4(4)
C53 C40 H40A 119.8
C36 C40 H40A 119.8
C44 C42 C35 120.4(4)
C44 C42 H42A 119.8
C35 C42 H42A 119.8
C62 C43 C24 119.5(5)
C62 C43 H43A 120.3
C24 C43 H43A 120.3
C42 C44 C58 120.9(4)
C42 C44 H44A 119.5
C58 C44 H44A 119.5
C15 C46 C52 118.3(4)
C15 C46 H46A 120.9
C52 C46 H46A 120.9
C33 C48 C50 120.9(5)
C33 C48 H48A 119.6
C50 C48 H48A 119.6
C19 C49 C58 121.1(4)
C19 C49 H49A 119.5
C58 C49 H49A 119.5
C23 C50 C48 116.9(5)
C23 C50 H50A 121.6
C48 C50 H50A 121.6
C54 C51 N1 107.9(4)
C54 C51 H51A 126.0
N1 C51 H51A 126.0
C38 C52 C46 119.6(4)
C38 C52 H52A 120.2
C46 C52 H52A 120.2
C40 C53 C34 120.5(4)
C40 C53 H53A 119.8
C34 C53 H53A 119.8
C51 C54 C37 105.5(4)
C51 C54 H54A 127.3
C37 C54 H54A 127.3
C61 C57 C11 120.4(4)
C61 C57 H57A 119.8
C11 C57 H57A 119.8
C44 C58 C49 119.0(5)
C44 C58 H58A 120.5
C49 C58 H58A 120.5
C66 C59 H59A 109.5
C66 C59 H59B 109.5
H59A C59 H59B 109.5
C66 C59 H59C 109.5
H59A C59 H59C 109.5
H59B C59 H59C 109.5
C33 C60 C66 121.4(6)
C33 C60 H60A 119.3
C66 C60 H60A 119.3
C62 C61 C57 121.1(5)
C62 C61 H61A 119.5
C57 C61 H61A 119.5
C43 C62 C61 119.9(5)
C43 C62 H62A 120.0
C61 C62 H62A 120.0
C64 C63 C28 119.9(5)
C64 C63 H63A 120.0
C28 C63 H63A 120.0
C65 C64 C63 120.4(4)
C65 C64 H64A 119.8
C63 C64 H64A 119.8
C64 C65 C31 120.7(4)
C64 C65 H65A 119.6
C31 C65 H65A 119.6
C23 C66 C60 117.4(5)
C23 C66 C59 122.2(5)
C60 C66 C59 120.4(5)

loop_
_geom_bond_atom_site_label_1
_geom_bond_atom_site_label_2
_geom_bond_distance
Cu1 N2 2.095(3)
Cu1 N3 2.106(3)
Cu1 P1 2.2536(9)
Cu1 P2 2.2573(9)
O1 C13 1.396(3)
O1 C6 1.397(3)
N2 C37 1.343(4)
N2 N1 1.345(4)
B1 F1 1.255(8)
B1 F3 1.328(7)
B1 F2 1.336(7)
B1 F4 1.341(7)
P2 C5 1.813(3)
P2 C7 1.826(3)
P2 C9 1.836(3)
N1 C51 1.350(5)
N1 C23 1.440(5)
P1 C19 1.822(3)
P1 C11 1.827(3)
P1 C10 1.832(3)
N3 C15 1.335(5)
N3 C22 1.350(4)
C5 C28 1.373(5)
C5 C31 1.403(4)
C6 C18 1.383(4)
C6 C10 1.394(4)
C7 C34 1.387(5)
C7 C25 1.391(5)
C9 C13 1.396(4)
C9 C17 1.397(4)
C10 C16 1.387(4)
C11 C24 1.383(5)
C11 C57 1.385(6)
C12 C13 1.378(4)
C12 C32 1.393(5)
C12 H12A 0.9300
C14 C32 1.373(6)
C14 C17 1.387(5)
C14 H14A 0.9300
C15 C46 1.381(5)
C15 H15A 0.9300
C16 C21 1.395(5)
C16 H16A 0.9300
C17 H17A 0.9300
C18 C26 1.385(5)
C18 H18A 0.9300
C19 C49 1.376(5)
C19 C35 1.396(5)
C21 C26 1.373(6)
C21 H21A 0.9300
C22 C38 1.391(5)
C22 C37 1.448(5)
C23 C66 1.377(6)
C23 C50 1.385(6)
C24 C43 1.399(6)
C24 H24A 0.9300
C25 C36 1.388(5)
C25 H25A 0.9300
C26 H26A 0.9300
C28 C63 1.403(6)
C28 H28A 0.9300
C31 C65 1.377(5)
C31 H31A 0.9300
C32 H32A 0.9300
C33 C48 1.341(10)
C33 C60 1.353(10)
C33 H33A 0.9300
C34 C53 1.392(5)
C34 H34A 0.9300
C35 C42 1.394(6)
C35 H35A 0.9300
C36 C40 1.371(7)
C36 H36A 0.9300
C37 C54 1.414(5)
C38 C52 1.374(6)
C38 H38A 0.9300
C40 C53 1.369(7)
C40 H40A 0.9300
C42 C44 1.353(8)
C42 H42A 0.9300
C43 C62 1.364(8)
C43 H43A 0.9300
C44 C58 1.376(8)
C44 H44A 0.9300
C46 C52 1.385(6)
C46 H46A 0.9300
C48 C50 1.418(8)
C48 H48A 0.9300
C49 C58 1.398(5)
C49 H49A 0.9300
C50 H50A 0.9300
C51 C54 1.347(7)
C51 H51A 0.9300
C52 H52A 0.9300
C53 H53A 0.9300
C54 H54A 0.9300
C57 C61 1.369(6)
C57 H57A 0.9300
C58 H58A 0.9300
C59 C66 1.487(7)
C59 H59A 0.9600
C59 H59B 0.9600
C59 H59C 0.9600
C60 C66 1.394(7)
C60 H60A 0.9300
C61 C62 1.368(8)
C61 H61A 0.9300
C62 H62A 0.9300
C63 C64 1.386(8)
C63 H63A 0.9300
C64 C65 1.330(7)
C64 H64A 0.9300
C65 H65A 0.9300

loop_
_geom_torsion_atom_site_label_1
_geom_torsion_atom_site_label_2
_geom_torsion_atom_site_label_3
_geom_torsion_atom_site_label_4
_geom_torsion
N3 Cu1 N2 C37 7.2(2)
P1 Cu1 N2 C37 111.6(2)
P2 Cu1 N2 C37 -102.7(2)
N3 Cu1 N2 N1 164.6(3)
P1 Cu1 N2 N1 -91.0(3)
P2 Cu1 N2 N1 54.7(3)
N2 Cu1 P2 C5 -109.04(14)
N3 Cu1 P2 C5 163.79(14)
P1 Cu1 P2 C5 42.42(12)
N2 Cu1 P2 C7 11.44(14)
N3 Cu1 P2 C7 -75.74(14)
P1 Cu1 P2 C7 162.90(11)
N2 Cu1 P2 C9 129.96(13)
N3 Cu1 P2 C9 42.79(13)
P1 Cu1 P2 C9 -78.58(11)
C37 N2 N1 C51 -0.7(4)
Cu1 N2 N1 C51 -159.0(4)
C37 N2 N1 C23 -173.5(3)
Cu1 N2 N1 C23 28.2(5)
N2 Cu1 P1 C19 34.89(16)
N3 Cu1 P1 C19 125.21(15)
P2 Cu1 P1 C19 -110.88(13)
N2 Cu1 P1 C11 -88.93(16)
N3 Cu1 P1 C11 1.40(15)
P2 Cu1 P1 C11 125.31(13)
N2 Cu1 P1 C10 155.75(13)
N3 Cu1 P1 C10 -113.92(12)
P2 Cu1 P1 C10 9.99(11)
N2 Cu1 N3 C15 169.6(3)
P1 Cu1 N3 C15 42.8(3)
P2 Cu1 N3 C15 -80.8(3)
N2 Cu1 N3 C22 0.3(2)
P1 Cu1 N3 C22 -126.5(2)
P2 Cu1 N3 C22 109.9(2)
C7 P2 C5 C28 99.9(3)
C9 P2 C5 C28 -7.7(3)
Cu1 P2 C5 C28 -133.1(3)
C7 P2 C5 C31 -80.5(3)
C9 P2 C5 C31 171.9(2)
Cu1 P2 C5 C31 46.4(3)
C13 O1 C6 C18 34.8(4)
C13 O1 C6 C10 -147.2(3)
C5 P2 C7 C34 -9.9(3)
C9 P2 C7 C34 99.2(3)
Cu1 P2 C7 C34 -136.7(3)
C5 P2 C7 C25 167.4(2)
C9 P2 C7 C25 -83.6(3)
Cu1 P2 C7 C25 40.5(3)
C5 P2 C9 C13 -88.7(2)
C7 P2 C9 C13 163.5(2)
Cu1 P2 C9 C13 38.0(3)
C5 P2 C9 C17 95.2(3)
C7 P2 C9 C17 -12.6(3)
Cu1 P2 C9 C17 -138.1(2)
C18 C6 C10 C16 0.7(5)
O1 C6 C10 C16 -177.2(3)
C18 C6 C10 P1 -176.5(2)
O1 C6 C10 P1 5.5(3)
C19 P1 C10 C16 -3.1(3)
C11 P1 C10 C16 105.2(3)
Cu1 P1 C10 C16 -134.6(3)
C19 P1 C10 C6 174.0(2)
C11 P1 C10 C6 -77.6(3)
Cu1 P1 C10 C6 42.5(3)
C19 P1 C11 C24 -74.8(3)
C10 P1 C11 C24 178.5(3)
Cu1 P1 C11 C24 58.1(3)
C19 P1 C11 C57 111.0(3)
C10 P1 C11 C57 4.3(4)
Cu1 P1 C11 C57 -116.1(3)
C32 C12 C13 C9 0.3(5)
C32 C12 C13 O1 -177.0(3)
C17 C9 C13 C12 0.1(5)
P2 C9 C13 C12 -176.2(2)
C17 C9 C13 O1 177.4(3)
P2 C9 C13 O1 1.1(4)
C6 O1 C13 C12 -97.2(3)
C6 O1 C13 C9 85.4(3)
C22 N3 C15 C46 0.6(5)
Cu1 N3 C15 C46 -168.2(3)
C6 C10 C16 C21 -1.8(5)
P1 C10 C16 C21 175.3(3)
C32 C14 C17 C9 0.0(5)
C13 C9 C17 C14 -0.2(5)
P2 C9 C17 C14 175.9(3)
C10 C6 C18 C26 0.6(5)
O1 C6 C18 C26 178.4(3)
C11 P1 C19 C49 160.2(3)
C10 P1 C19 C49 -92.2(3)
Cu1 P1 C19 C49 33.2(3)
C11 P1 C19 C35 -22.0(3)
C10 P1 C19 C35 85.5(3)
Cu1 P1 C19 C35 -149.1(3)
C10 C16 C21 C26 1.6(6)
C15 N3 C22 C38 0.2(5)
Cu1 N3 C22 C38 170.6(3)
C15 N3 C22 C37 -177.7(3)
Cu1 N3 C22 C37 -7.3(4)
N2 N1 C23 C66 88.3(4)
C51 N1 C23 C66 -83.5(6)
N2 N1 C23 C50 -94.0(4)
C51 N1 C23 C50 94.3(5)
C57 C11 C24 C43 0.5(6)
P1 C11 C24 C43 -174.0(3)
C34 C7 C25 C36 -1.5(5)
P2 C7 C25 C36 -178.8(3)
C16 C21 C26 C18 -0.2(6)
C6 C18 C26 C21 -0.8(6)
C31 C5 C28 C63 -0.4(6)
P2 C5 C28 C63 179.1(4)
C28 C5 C31 C65 -2.4(5)
P2 C5 C31 C65 177.9(3)
C17 C14 C32 C12 0.4(6)
C13 C12 C32 C14 -0.6(5)
C25 C7 C34 C53 0.2(5)
P2 C7 C34 C53 177.4(3)
C49 C19 C35 C42 2.8(6)
P1 C19 C35 C42 -174.9(3)
C7 C25 C36 C40 1.2(6)
N1 N2 C37 C54 0.5(4)
Cu1 N2 C37 C54 165.6(3)
N1 N2 C37 C22 -178.8(3)
Cu1 N2 C37 C22 -13.7(4)
N3 C22 C37 N2 14.5(5)
C38 C22 C37 N2 -163.4(3)
N3 C22 C37 C54 -164.6(4)
C38 C22 C37 C54 17.5(7)
N3 C22 C38 C52 -0.3(6)
C37 C22 C38 C52 177.4(4)
C25 C36 C40 C53 0.4(7)
C19 C35 C42 C44 -0.6(7)
C11 C24 C43 C62 -0.7(7)
C35 C42 C44 C58 -0.8(8)
N3 C15 C46 C52 -1.2(6)
C60 C33 C48 C50 -1.1(10)
C35 C19 C49 C58 -3.7(6)
P1 C19 C49 C58 174.1(3)
C66 C23 C50 C48 -3.0(7)
N1 C23 C50 C48 179.4(4)
C33 C48 C50 C23 3.3(8)
N2 N1 C51 C54 0.6(6)
C23 N1 C51 C54 173.0(4)
C22 C38 C52 C46 -0.3(7)
C15 C46 C52 C38 1.1(7)
C36 C40 C53 C34 -1.6(7)
C7 C34 C53 C40 1.3(7)
N1 C51 C54 C37 -0.3(6)
N2 C37 C54 C51 -0.2(6)
C22 C37 C54 C51 179.0(4)
C24 C11 C57 C61 -0.1(7)
P1 C11 C57 C61 174.1(5)
C42 C44 C58 C49 0.0(8)
C19 C49 C58 C44 2.3(7)
C48 C33 C60 C66 -1.6(10)
C11 C57 C61 C62 0.0(10)
C24 C43 C62 C61 0.6(8)
C57 C61 C62 C43 -0.2(10)
C5 C28 C63 C64 2.4(8)
C28 C63 C64 C65 -1.4(9)
C63 C64 C65 C31 -1.5(8)
C5 C31 C65 C64 3.5(6)
C50 C23 C66 C60 0.5(7)
N1 C23 C66 C60 178.1(4)
C50 C23 C66 C59 179.6(6)
N1 C23 C66 C59 -2.7(7)
C33 C60 C66 C23 1.9(8)
C33 C60 C66 C59 -177.3(7)
